data_2010337
loop_
_publ_author_name
'Paulus, E.F.'
'Dornberger, K.'
'Werner, W.'
'Fenske, D.'

_publ_section_title
;
 Madurahydroxylactone
;
_journal_issue 12
_journal_name_full 'Acta Crystallographica Section C'
_journal_page_first 2064
_journal_page_last 2067
_journal_paper_doi 10.1107/S0108270194003185
_journal_volume 50
_journal_year 1994
_chemical_formula_moiety 'C26 H18 O10,C2 H3 N1'
_chemical_formula_sum 'C28 H21 N O10'
_chemical_formula_weight 531.48
_space_group_IT_number 14
_symmetry_cell_setting monoclinic
_symmetry_space_group_name_Hall '-P 2yn'
_symmetry_space_group_name_H-M 'P 1 21/n 1'
_atom_type_scat_source IntTabIV
_cell_angle_alpha 90.
_cell_angle_beta 103.95(5)
_cell_angle_gamma 90.
_cell_formula_units_Z 4
_cell_length_a 12.849(3)
_cell_length_b 12.675(3)
_cell_length_c 15.076(3)
_cell_measurement_reflns_used 25
_cell_measurement_temperature 293
_cell_measurement_theta_max 12.3
_cell_measurement_theta_min 2.3
_cell_volume 2382.9(11)
_diffrn_measurement_device 'One circle with image plate (Stoe)'
_diffrn_measurement_method XX
_diffrn_radiation_type MoK\a
_diffrn_radiation_wavelength 0.71073
_diffrn_reflns_av_R_equivalents 0.148
_diffrn_reflns_limit_h_max 15
_diffrn_reflns_limit_h_min -15
_diffrn_reflns_limit_k_max 15
_diffrn_reflns_limit_k_min -15
_diffrn_reflns_limit_l_max 18
_diffrn_reflns_limit_l_min -18
_diffrn_reflns_number 31701
_diffrn_reflns_theta_max 25.8
_diffrn_standards_number No
_exptl_absorpt_coefficient_mu 0.114
_exptl_absorpt_correction_type none
_exptl_crystal_colour red
_exptl_crystal_density_diffrn 1.482
_exptl_crystal_description needle
_exptl_crystal_size_max 0.7
_exptl_crystal_size_mid 0.08
_exptl_crystal_size_min 0.07
_refine_diff_density_max 0.37
_refine_diff_density_min -0.43
_refine_ls_goodness_of_fit_obs 2.22
_refine_ls_hydrogen_treatment noref
_refine_ls_number_parameters 364
_refine_ls_number_reflns 4207
_refine_ls_R_factor_obs 0.149
_refine_ls_shift/esd_max 0.004
_refine_ls_structure_factor_coef F
_refine_ls_weighting_scheme unit
_refine_ls_wR_factor_obs 0.120
_reflns_number_observed 4201
_reflns_number_total 4211
_reflns_observed_criterion F>\s(F)
_cod_data_source_file se1045.cif
_cod_data_source_block se1045a
_cod_original_cell_volume 2382.9
_cod_original_sg_symbol_H-M 'P 21/n'
_cod_original_formula_sum 'C28 H21 N1 O10'
_cod_database_code 2010337

loop_
_symmetry_equiv_pos_as_xyz
x,y,z
1/2+x,1/2-y,1/2+z
-x,-y,-z
1/2-x,1/2+y,1/2-z

loop_
_atom_site_label
_atom_site_fract_x
_atom_site_fract_y
_atom_site_fract_z
_atom_site_U_iso_or_equiv
C(01) .4095(5) .4237(5) .5894(4) 0.47(2)
C(02) .2996(5) .4482(5) .5630(4) .047(2)
C(03) .2363(5) .4241(5) .4774(4) .049(2)
C(04) .2852(5) .3756(5) .4142(4) .047(2)
C(05) .3970(5) .3526(5) .4362(4) .046(2)
C(06) .4573(4) .3764(5) .5257(4) .042(2)
C(07) .4453(5) .3062(5) .3679(5) .053(2)
C(08) .5633(5) .2851(5) .3930(4) .045(2)
C(09) .6233(4) .3041(5) .4843(4) .042(2)
C(10) .5735(5) .3518(5) .5521(4) .047(2)
C(11) .6185(5) .2504(5) .3286(4) .043(2)
C(12) .7299(5) .2301(4) .3542(4) .041(2)
C(13) .7862(5) .2344(5) .4462(4) .042(2)
C(14) .7333(5) .2794(5) .5101(4) .045(2)
C(15) .7923(5) .2083(5) .2838(4) .046(2)
C(16) .9061(5) .2550(5) .3138(4) .050(2)
C(17) .9596(5) .2075(5) .4060(4) .048(2)
C(18) .8984(4) .1962(5) .4707(4) .042(2)
C(19) 1.0670(5) .1747(5) .4242(4) .052(2)
C(20) 1.1108(5) .1290(5) .5072(4) .047(2)
C(21) 1.0513(4) .1127(5) .5711(4) .043(2)
C(22) .9425(5) .1435(5) .5527(4) .043(2)
C(23) .1184(5) .4508(6) .4539(5) .058(2)
C(24) .5432(5) .1342(5) .2080(5) .057(2)
C(25) 1.2237(5) .0892(6) .5485(4) .054(2)
C(26) 1.1163(5) .0627(5) .6534(5) .052(2)
O(01) 0.2505(3) .4977(3) .6227(3) .0340(10)
O(02) .2223(3) .3527(4) .3304(3) .0380(10)
O(03) .3905(3) .2857(5) .2899(3) .053(2)
O(04) .6249(3) .3723(4) .6316(3) .040(2)
O(05) .5688(3) .2409(3) .2375(3) .0320(10)
O(06) .7929(3) .3047(3) .5940(3) .0360(10)
O(07) .8838(3) .1151(3) .6133(3) .0320(10)
O(08) 1.2966(3) .1681(4) .5553(3) .050(2)
O(09) 1.2180(3) .0516(3) .6406(3) .0360(10)
O(10) 1.0950(3) .0351(3) .7227(3) .0360(10)
C(1) 1.6818(8) -.0303(9) .6638(8) .091(4)
C(2) 1.5862(8) .0308(9) .6321(7) .095(4)
N(1) 1.5058(8) .0774(9) .6042(7) .166(5)
H(231) .0998 .4837 .5053 .080
H(232) .1018 .4977 .4024 .080
H(233) .0781 .3867 .4390 .080
H(241) .5081 .1332 .1441 .080
H(242) .6084 .0941 .2181 .080
H(243) .4969 .1038 .2424 .080
H(01A) .2965 .5108 .6723 .080
H(02) .2614 .3257 .2982 .080
H(06) .7531 .3320 .6254 .080
H(07) .8441 .1668 .6199 .080
H(08) 1.3586 .1434 .5786 .080
H(01) .4658 .4362 .6526 .050
H(151) .7521 .2386 .2265 .050
H(152) .7947 .1204 .2734 .050
H(161) .9533 .2426 .2600 .050
H(162) .8917 .3389 .3186 .050
H(19) 1.1156 .1824 .3819 .050
H(25) 1.2613 .0295 .5092 .050
H(11) 1.747(10) .032(10) .652(9) .18(5)
H(12) 1.701(10) -.023(11) .755(10) .21(6)
H(13) 1.656(11) -.117(12) .614(10) .22(6)

loop_
_geom_angle_atom_site_label_1
_geom_angle_atom_site_label_2
_geom_angle_atom_site_label_3
_geom_angle
_geom_angle_publ_flag
C(02) C(01) C(06) 118.6(5) yes
C(01) C(02) C(03) 122.6(6) yes
C(01) C(02) O(01) 120.3(5) yes
C(03) C(02) O(01) 117.1(5) yes
C(02) C(03) C(04) 118.2(5) yes
C(02) C(03) C(23) 120.0(6) yes
C(04) C(03) C(23) 121.8(5) yes
C(03) C(04) C(05) 121.6(5) yes
C(03) C(04) O(02) 117.6(5) yes
C(05) C(04) O(02) 120.8(6) yes
C(04) C(05) C(06) 117.8(6) yes
C(04) C(05) C(07) 119.9(5) yes
C(06) C(05) C(07) 122.3(5) yes
C(01) C(06) C(05) 121.1(5) yes
C(01) C(06) C(10) 119.2(5) yes
C(05) C(06) C(10) 119.6(5) yes
C(05) C(07) C(08) 118.4(5) yes
C(05) C(07) O(03) 121.0(6) yes
C(08) C(07) O(03) 120.6(6) yes
C(07) C(08) C(09) 119.5(6) yes
C(07) C(08) C(11) 122.1(5) yes
C(09) C(08) C(11) 118.4(5) yes
C(08) C(09) C(10) 121.3(5) yes
C(08) C(09) C(14) 120.1(6) yes
C(10) C(09) C14) 118.6(5) yes
C(06) C(10) C(09) 118.8(5) yes
C(06) C(10) O(04) 118.7(6) yes
C(09) C(10) O(04) 122.5(5) yes
C(08) C(11) C(12) 121.0(5) yes
C(08) C(11) O(05) 121.9(5) yes
C(12) C(11) O(05) 117.0(5) yes
C(11) C(12) C(13) 120.7(6) yes
C(11) C(12) C(15) 121.2(5) yes
C(13) C(12) C(15) 118.1(5) yes
C(12) C(13) C(14) 117.9(5) yes
C(12) C(13) C(18) 118.2(5) yes
C(14) C(13) C(18) 123.8(5) yes
C(09) C(14) C(13) 120.9(5) yes
C(09) C(14) O(06) 120.7(6) yes
C(13) C(14) O(06) 118.3(5) yes
C(12) C(15) C(16) 110.6(5) yes
C(15) C(16) C(17) 107.7(5) yes
C(16) C(17) C(18) 118.2(5) yes
C(16) C(17) C(19) 120.2(6) yes
C(18) C(17) C(19) 121.7(5) yes
C(13) C(18) C(17) 117.9(5) yes
C(13) C(18) C(22) 122.7(6) yes
C(17) C(18) C(22) 119.2(5) yes
C(17) C(19) C(20) 118.1(6) yes
C(19) C(20) C(21) 121.7(6) yes
C(19) C(20) C(25) 131.0(6) yes
C(21) C(20) C(25) 107.3(5) yes
C(20) C(21) C(22) 120.5(5) yes
C(20) C(21) C(26) 111.0(5) yes
C(22) C(21) C(26) 128.5(6) yes
C(18) C(22) C(21) 118.5(6) yes
C(18) C(22) O(07) 123.0(5) yes
C(21) C(22) O(07) 118.4(5) yes
C(20) C(25) O(08) 111.1(5) yes
C(20) C(25) O(09) 103.4(5) yes
O(08) C(25) O(09) 110.8(5) yes
C(21) C(26) O(09) 107.1(6) yes
C(21) C(26) O(10) 131.6(6) yes
O(09) C(26) O(10) 121.3(5) yes
C(11) O(05) C(24) 114.1(4) yes
C(25) O(09) C(26) 111.2(4) yes
C(1) C(2) N(1) 177.3(11) yes

loop_
_geom_bond_atom_site_label_1
_geom_bond_atom_site_label_2
_geom_bond_site_symmetry_1
_geom_bond_site_symmetry_2
_geom_bond_distance
_geom_bond_publ_flag
C(01) C(02) . . 1.406(8) yes
C(01) C(06) . . 1.394(9) yes
C(02) C(03) . . 1.383(8) yes
C(02) O(01) . . 1.370(8) yes
C(03) C(04) . . 1.402(9) yes
C(03) C(23) . . 1.510(8) yes
C(04) C(05) . . 1.425(8) yes
C(04) O(02) . . 1.357(7) yes
C(05) C(06) . . 1.417(7) yes
C(05) C(07) . . 1.448(10) yes
C(06) C(10) . . 1.483(8) yes
C(07) C(08) . . 1.496(8) yes
C(07) O(03) . . 1.245(7) yes
C(08) C(09) . . 1.427(7) yes
C(08) C(11) . . 1.404(9) yes
C(09) C(10) . . 1.461(9) yes
C(09) C(14) . . 1.408(8) yes
C(10) O(04) . . 1.248(7) yes
C(11) C(12) . . 1.414(8) yes
C(11) O(05) . . 1.373(6) yes
C(12) C(13) . . 1.402(7) yes
C(12) C(15) . . 1.503(9) yes
C(13) C(14) . . 1.424(9) yes
C(13) C(18) . . 1.480(8) yes
C(14) O(06) . . 1.350(6) yes
C(15) C(16) . . 1.540(8) yes
C(16) C(17) . . 1.519(8) yes
C(17) C(18) . . 1.400(9) yes
C(17) C(19) . . 1.403(9) yes
C(18) C(22) . . 1.398(8) yes
C(19) C(20) . . 1.370(8) yes
C(20) C(21) . . 1.383(9) yes
C(20) C(25) . . 1.521(8) yes
C(21) C(22) . . 1.414(8) yes
C(21) C(26) . . 1.462(8) yes
C(22) O(07) . . 1.365(8) yes
C(24) O(05) . . 1.437(8) yes
C(25) O(08) . . 1.357(8) yes
C(25) O(09) . . 1.487(8) yes
C(26) O(09) . . 1.373(8) yes
C(26) O(10) . . 1.195(9) yes
C(1) C(2) . . 1.433(14) yes
C(2) N(1) . . 1.177(14) yes
